data_4083134
loop_
_publ_author_name
'Saleem, Fariha'
'Rao, Gyandshwar Kumar'
'Kumar, Arun'
'Mukherjee, Goutam'
'Singh, Ajai K.'

_publ_section_title
;
 Catalyst Activation with Cp*RhIII/IrIII--1,2,3-Triazole-Based
 Organochalcogen Ligand Complexes: Transfer Hydrogenation via Loss of Cp*
 andN-MethylmorpholineN-Oxide Based vs Oppenauer-Type Oxidation
;
_journal_issue 9
_journal_name_full Organometallics
_journal_page_first 2341
_journal_paper_doi 10.1021/om500266p
_journal_volume 33
_journal_year 2014
_chemical_formula_moiety 'C26 H30 Cl Ir N3 Se, F6 P'
_chemical_formula_sum 'C26 H30 Cl F6 Ir N3 P Se'
_chemical_formula_weight 836.13
_chemical_name_systematic
; 
 ? 
;
_space_group_IT_number 14
_symmetry_cell_setting monoclinic
_symmetry_space_group_name_Hall '-P 2yn'
_symmetry_space_group_name_H-M 'P 1 21/n 1'
_atom_sites_solution_hydrogens geom
_atom_sites_solution_primary direct
_atom_sites_solution_secondary difmap
_audit_creation_method SHELXL-97
_cell_angle_alpha 90.00
_cell_angle_beta 94.082(5)
_cell_angle_gamma 90.00
_cell_formula_units_Z 4
_cell_length_a 9.252(3)
_cell_length_b 23.050(7)
_cell_length_c 13.954(4)
_cell_measurement_temperature 298(2)
_cell_volume 2968.3(16)
_computing_structure_refinement 'SHELXL-97 (Sheldrick, 1997)'
_computing_structure_solution 'SHELXS-97 (Sheldrick, 1990)'
_diffrn_ambient_temperature 298(2)
_diffrn_measured_fraction_theta_full 0.996
_diffrn_measured_fraction_theta_max 0.996
_diffrn_radiation_monochromator graphite
_diffrn_radiation_source 'fine-focus sealed tube'
_diffrn_radiation_type MoK\a
_diffrn_radiation_wavelength 0.71073
_diffrn_reflns_av_R_equivalents 0.0552
_diffrn_reflns_av_sigmaI/netI 0.0834
_diffrn_reflns_limit_h_max 9
_diffrn_reflns_limit_h_min -11
_diffrn_reflns_limit_k_max 27
_diffrn_reflns_limit_k_min -27
_diffrn_reflns_limit_l_max 6
_diffrn_reflns_limit_l_min -16
_diffrn_reflns_number 8493
_diffrn_reflns_theta_full 25.00
_diffrn_reflns_theta_max 25.00
_diffrn_reflns_theta_min 1.71
_exptl_absorpt_coefficient_mu 5.927
_exptl_absorpt_correction_T_max 0.205
_exptl_absorpt_correction_T_min 0.151
_exptl_absorpt_correction_type multi-scan
_exptl_absorpt_process_details '(SADABS; Bruker, 2000)'
_exptl_crystal_colour yellow
_exptl_crystal_density_diffrn 1.871
_exptl_crystal_density_meas 1.871
_exptl_crystal_density_method 'not measured'
_exptl_crystal_description block
_exptl_crystal_F_000 1616.0
_exptl_crystal_size_max 0.33
_exptl_crystal_size_mid 0.29
_exptl_crystal_size_min 0.27
_refine_diff_density_max 2.068
_refine_diff_density_min -3.615
_refine_diff_density_rms 0.220
_refine_ls_extinction_method none
_refine_ls_goodness_of_fit_ref 1.101
_refine_ls_hydrogen_treatment constr
_refine_ls_matrix_type full
_refine_ls_number_parameters 357
_refine_ls_number_reflns 4830
_refine_ls_number_restraints 0
_refine_ls_restrained_S_all 1.101
_refine_ls_R_factor_all 0.0813
_refine_ls_R_factor_gt 0.0592
_refine_ls_shift/su_max 0.003
_refine_ls_shift/su_mean 0.000
_refine_ls_structure_factor_coef Fsqd
_refine_ls_weighting_details 'calc w=1/[\s^2^(Fo^2^)+(0.1158P)^2^+0.0000P] where P=(Fo^2^+2Fc^2^)/3'
_refine_ls_weighting_scheme calc
_refine_ls_wR_factor_gt 0.1649
_refine_ls_wR_factor_ref 0.2049
_reflns_number_gt 3470
_reflns_number_total 4830
_reflns_threshold_expression >2sigma(I)
_cod_data_source_file om500266p_si_002.cif
_cod_data_source_block Complex6
_cod_depositor_comments
;
The following automatic conversions were performed:

'_symmetry_cell_setting' value 'Monoclinic' changed to 'monoclinic'
according to
/usr/data/users/saulius/crontab/automatic-downloads/rss-feeds/ACS/lib/dictionaries/cif_core.dic
dictionary named 'cif_core.dic' version 2.4.2 from 2011-04-26.

Automatic conversion script
Id: cif_fix_values 2281 2013-09-26 08:29:07Z andrius 

 Adding full bibliography for 4083132--4083134.cif.
;
_cod_original_cell_volume 2968.2(15)
_cod_original_sg_symbol_H-M 'P 21/n'
_cod_original_formula_sum 'C26 H30 Cl F6 Ir N3 P Se '
_cod_database_code 4083134

loop_
_symmetry_equiv_pos_as_xyz
'x, y, z'
'-x+1/2, y+1/2, -z+1/2'
'-x, -y, -z'
'x-1/2, -y-1/2, z-1/2'

loop_
_atom_site_label
_atom_site_type_symbol
_atom_site_fract_x
_atom_site_fract_y
_atom_site_fract_z
_atom_site_U_iso_or_equiv
_atom_site_adp_type
_atom_site_occupancy
_atom_site_symmetry_multiplicity
_atom_site_calc_flag
_atom_site_refinement_flags
Ir1 Ir 0.23252(6) 0.11201(2) 0.26536(4) 0.0462(2) Uani 1 1 d .
Se1 Se 0.14652(16) 0.18481(6) 0.14321(10) 0.0583(4) Uani 1 1 d .
P1 P 0.7742(5) 0.38328(19) 0.3157(3) 0.0659(11) Uani 1 1 d .
Cl1 Cl 0.4267(5) 0.18117(17) 0.2794(3) 0.0750(11) Uani 1 1 d .
C10 C 0.0980(15) 0.2451(6) 0.2333(11) 0.060(4) Uani 1 1 d .
H10A H 0.1740 0.2741 0.2371 0.072 Uiso 1 1 calc R
H10B H 0.0087 0.2639 0.2095 0.072 Uiso 1 1 calc R
F1 F 0.7921(13) 0.3602(5) 0.4199(7) 0.110(4) Uani 1 1 d .
F4 F 0.7538(15) 0.4058(6) 0.2093(9) 0.123(5) Uani 1 1 d .
N3 N 0.1270(11) 0.1687(4) 0.3546(7) 0.048(3) Uani 1 1 d .
N2 N 0.1065(14) 0.1566(5) 0.4438(7) 0.060(3) Uani 1 1 d .
C20 C 0.3113(16) 0.0359(6) 0.1929(9) 0.051(3) Uani 1 1 d .
C17 C 0.1239(14) 0.0319(6) 0.2956(10) 0.050(3) Uani 1 1 d .
F3 F 0.6093(14) 0.3871(7) 0.3158(11) 0.148(6) Uani 1 1 d .
F2 F 0.7817(17) 0.4458(6) 0.3549(11) 0.155(6) Uani 1 1 d .
C19 C 0.3736(16) 0.0356(6) 0.2889(10) 0.055(4) Uani 1 1 d .
N1 N 0.0399(14) 0.2025(5) 0.4754(9) 0.064(3) Uani 1 1 d .
C21 C 0.1602(19) 0.0329(5) 0.1981(10) 0.062(4) Uani 1 1 d .
C18 C 0.2646(18) 0.0362(5) 0.3540(9) 0.062(4) Uani 1 1 d .
F6 F 0.9399(12) 0.3806(7) 0.3156(11) 0.147(6) Uani 1 1 d .
C23 C 0.2784(19) 0.0330(7) 0.4626(10) 0.075(5) Uani 1 1 d .
H23A H 0.3734 0.0457 0.4858 0.113 Uiso 1 1 calc R
H23B H 0.2637 -0.0062 0.4827 0.113 Uiso 1 1 calc R
H23C H 0.2070 0.0577 0.4882 0.113 Uiso 1 1 calc R
C9 C 0.0807(17) 0.2223(6) 0.3281(10) 0.060(4) Uani 1 1 d .
C8 C 0.0220(17) 0.2441(7) 0.4059(11) 0.070(4) Uani 1 1 d .
H8 H -0.0219 0.2801 0.4112 0.084 Uiso 1 1 calc R
C6 C -0.1512(17) 0.1720(7) 0.5774(9) 0.062(4) Uani 1 1 d .
C2 C -0.300(3) 0.1115(7) 0.6636(16) 0.092(6) Uani 1 1 d .
H2 H -0.3089 0.0854 0.7137 0.111 Uiso 1 1 calc R
C4 C -0.3978(18) 0.1545(9) 0.5280(13) 0.080(5) Uani 1 1 d .
H4 H -0.4723 0.1568 0.4798 0.096 Uiso 1 1 calc R
C7 C -0.0059(18) 0.2022(8) 0.5727(10) 0.077(5) Uani 1 1 d .
H7A H -0.0134 0.2418 0.5954 0.092 Uiso 1 1 calc R
H7B H 0.0663 0.1824 0.6146 0.092 Uiso 1 1 calc R
C3 C -0.419(2) 0.1227(8) 0.6060(16) 0.083(6) Uani 1 1 d .
H3 H -0.5105 0.1094 0.6193 0.100 Uiso 1 1 calc R
C11 C -0.0461(17) 0.1658(6) 0.0938(9) 0.061(4) Uani 1 1 d .
C22 C -0.0183(18) 0.0273(6) 0.3346(14) 0.086(5) Uani 1 1 d .
H22A H -0.0869 0.0507 0.2970 0.129 Uiso 1 1 calc R
H22B H -0.0119 0.0405 0.3999 0.129 Uiso 1 1 calc R
H22C H -0.0495 -0.0124 0.3323 0.129 Uiso 1 1 calc R
C26 C 0.051(2) 0.0249(7) 0.1156(13) 0.091(6) Uani 1 1 d .
H26A H 0.0720 0.0506 0.0644 0.137 Uiso 1 1 calc R
H26B H -0.0442 0.0334 0.1358 0.137 Uiso 1 1 calc R
H26C H 0.0534 -0.0145 0.0935 0.137 Uiso 1 1 calc R
C1 C -0.165(2) 0.1361(7) 0.6538(11) 0.073(5) Uani 1 1 d .
H1 H -0.0865 0.1284 0.6976 0.088 Uiso 1 1 calc R
C16 C -0.066(2) 0.1596(8) -0.0030(12) 0.085(6) Uani 1 1 d .
H16 H 0.0109 0.1669 -0.0409 0.102 Uiso 1 1 calc R
C24 C 0.5316(17) 0.0394(8) 0.3168(12) 0.080(5) Uani 1 1 d .
H24A H 0.5482 0.0676 0.3670 0.121 Uiso 1 1 calc R
H24B H 0.5822 0.0508 0.2621 0.121 Uiso 1 1 calc R
H24C H 0.5665 0.0022 0.3392 0.121 Uiso 1 1 calc R
F5 F 0.769(2) 0.3214(7) 0.2782(13) 0.197(9) Uani 1 1 d .
C5 C -0.270(2) 0.1840(7) 0.5155(11) 0.079(5) Uani 1 1 d .
H5 H -0.2647 0.2112 0.4667 0.095 Uiso 1 1 calc R
C25 C 0.390(2) 0.0337(8) 0.1048(11) 0.085(5) Uani 1 1 d .
H25A H 0.4913 0.0406 0.1207 0.128 Uiso 1 1 calc R
H25B H 0.3527 0.0629 0.0606 0.128 Uiso 1 1 calc R
H25C H 0.3777 -0.0038 0.0756 0.128 Uiso 1 1 calc R
C15 C -0.1986(19) 0.1425(8) -0.0459(13) 0.079(5) Uani 1 1 d .
H15 H -0.2110 0.1353 -0.1116 0.095 Uiso 1 1 calc R
C12 C -0.1616(19) 0.1595(8) 0.1528(11) 0.079(5) Uani 1 1 d .
H12 H -0.1483 0.1646 0.2190 0.094 Uiso 1 1 calc R
C14 C -0.310(2) 0.1368(9) 0.0115(18) 0.102(6) Uani 1 1 d .
H14 H -0.4000 0.1265 -0.0169 0.122 Uiso 1 1 calc R
C13 C -0.297(2) 0.1453(9) 0.1089(16) 0.100(6) Uani 1 1 d .
H13 H -0.3772 0.1416 0.1450 0.120 Uiso 1 1 calc R

loop_
_atom_site_aniso_label
_atom_site_aniso_U_11
_atom_site_aniso_U_22
_atom_site_aniso_U_33
_atom_site_aniso_U_23
_atom_site_aniso_U_13
_atom_site_aniso_U_12
Ir1 0.0566(4) 0.0413(3) 0.0407(3) 0.0009(2) 0.0050(2) -0.0026(2)
Se1 0.0689(10) 0.0567(8) 0.0504(8) 0.0144(6) 0.0121(6) 0.0007(7)
P1 0.056(2) 0.079(3) 0.063(2) 0.001(2) 0.0017(19) 0.012(2)
Cl1 0.074(3) 0.073(2) 0.078(3) -0.001(2) 0.005(2) -0.015(2)
C10 0.055(9) 0.044(7) 0.082(10) 0.000(7) 0.021(7) 0.018(7)
F1 0.116(9) 0.144(10) 0.069(6) 0.026(7) -0.006(6) -0.020(8)
F4 0.155(12) 0.136(10) 0.079(7) 0.026(8) 0.019(7) 0.056(9)
N3 0.054(7) 0.043(6) 0.048(6) 0.003(5) 0.015(5) 0.009(5)
N2 0.082(9) 0.059(7) 0.039(6) 0.000(5) -0.001(5) 0.005(7)
C20 0.067(10) 0.048(7) 0.036(7) 0.003(6) -0.007(6) 0.016(7)
C17 0.043(8) 0.043(7) 0.066(9) 0.003(6) 0.018(6) 0.011(6)
F3 0.073(8) 0.233(18) 0.139(12) 0.061(11) 0.019(8) 0.014(8)
F2 0.191(15) 0.113(10) 0.159(13) -0.056(10) -0.006(11) 0.024(10)
C19 0.068(10) 0.039(7) 0.060(9) -0.001(6) 0.008(7) 0.007(7)
N1 0.083(9) 0.047(6) 0.065(8) -0.008(6) 0.022(6) -0.003(6)
C21 0.099(13) 0.033(7) 0.049(8) -0.007(6) -0.026(8) -0.014(8)
C18 0.109(13) 0.034(7) 0.040(7) 0.009(6) -0.005(7) -0.014(8)
F6 0.056(7) 0.269(18) 0.117(10) 0.041(10) 0.009(6) 0.015(8)
C23 0.107(14) 0.069(10) 0.049(8) 0.011(8) 0.004(8) 0.015(10)
C9 0.091(11) 0.040(7) 0.050(8) -0.003(6) 0.008(7) 0.002(8)
C8 0.084(11) 0.054(9) 0.071(10) -0.006(8) -0.006(8) -0.010(9)
C6 0.074(11) 0.071(10) 0.039(7) -0.018(7) -0.008(7) 0.020(8)
C2 0.131(19) 0.052(10) 0.092(14) -0.005(9) -0.002(14) -0.005(11)
C4 0.050(10) 0.121(15) 0.067(10) -0.038(11) -0.005(8) -0.020(10)
C7 0.080(12) 0.098(12) 0.052(9) -0.034(9) 0.001(8) 0.012(10)
C3 0.066(12) 0.080(12) 0.108(16) -0.046(12) 0.033(11) -0.008(10)
C11 0.080(11) 0.057(8) 0.043(7) -0.007(6) -0.016(7) 0.031(8)
C22 0.092(13) 0.052(9) 0.114(14) 0.012(9) 0.002(11) -0.036(9)
C26 0.095(14) 0.083(12) 0.089(13) -0.008(10) -0.035(11) 0.028(11)
C1 0.104(14) 0.054(9) 0.060(10) -0.018(8) 0.003(9) 0.010(10)
C16 0.097(14) 0.089(12) 0.071(11) 0.004(10) 0.016(10) 0.057(11)
C24 0.076(12) 0.088(12) 0.074(11) 0.010(10) -0.010(9) -0.004(10)
F5 0.30(2) 0.093(11) 0.184(17) -0.041(10) -0.077(16) 0.052(11)
C5 0.109(15) 0.082(11) 0.047(8) -0.014(8) 0.008(9) 0.030(11)
C25 0.125(16) 0.083(11) 0.050(9) -0.013(9) 0.020(9) -0.012(11)
C15 0.060(11) 0.100(14) 0.077(11) -0.002(10) 0.008(9) 0.015(10)
C12 0.082(12) 0.104(13) 0.052(9) 0.000(9) 0.021(8) -0.023(10)
C14 0.066(13) 0.118(17) 0.120(18) 0.004(15) -0.003(12) 0.021(12)
C13 0.091(16) 0.101(15) 0.108(16) 0.002(13) 0.006(12) 0.028(12)

loop_
_atom_type_symbol
_atom_type_description
_atom_type_scat_dispersion_real
_atom_type_scat_dispersion_imag
_atom_type_scat_source
C C 0.0033 0.0016 'International Tables Vol C Tables 4.2.6.8 and 6.1.1.4'
H H 0.0000 0.0000 'International Tables Vol C Tables 4.2.6.8 and 6.1.1.4'
N N 0.0061 0.0033 'International Tables Vol C Tables 4.2.6.8 and 6.1.1.4'
F F 0.0171 0.0103 'International Tables Vol C Tables 4.2.6.8 and 6.1.1.4'
P P 0.1023 0.0942 'International Tables Vol C Tables 4.2.6.8 and 6.1.1.4'
Cl Cl 0.1484 0.1585 'International Tables Vol C Tables 4.2.6.8 and 6.1.1.4'
Se Se -0.0929 2.2259 'International Tables Vol C Tables 4.2.6.8 and 6.1.1.4'
Ir Ir -1.4442 7.9887 'International Tables Vol C Tables 4.2.6.8 and 6.1.1.4'

loop_
_geom_angle_atom_site_label_1
_geom_angle_atom_site_label_2
_geom_angle_atom_site_label_3
_geom_angle
N3 Ir1 C21 130.5(6)
N3 Ir1 C18 102.5(5)
C21 Ir1 C18 65.5(5)
N3 Ir1 C17 100.0(4)
C21 Ir1 C17 38.7(5)
C18 Ir1 C17 40.4(5)
N3 Ir1 C20 164.8(5)
C21 Ir1 C20 38.1(6)
C18 Ir1 C20 64.8(5)
C17 Ir1 C20 65.0(5)
N3 Ir1 C19 134.9(5)
C21 Ir1 C19 63.1(6)
C18 Ir1 C19 37.6(5)
C17 Ir1 C19 64.3(5)
C20 Ir1 C19 37.9(5)
N3 Ir1 Cl1 85.1(3)
C21 Ir1 Cl1 144.3(5)
C18 Ir1 Cl1 114.9(4)
C17 Ir1 Cl1 155.3(4)
C20 Ir1 Cl1 107.4(4)
C19 Ir1 Cl1 95.0(4)
N3 Ir1 Se1 81.2(3)
C21 Ir1 Se1 101.5(4)
C18 Ir1 Se1 165.7(4)
C17 Ir1 Se1 125.6(4)
C20 Ir1 Se1 109.1(3)
C19 Ir1 Se1 143.2(4)
Cl1 Ir1 Se1 78.96(11)
C11 Se1 C10 98.3(6)
C11 Se1 Ir1 109.7(4)
C10 Se1 Ir1 96.7(4)
F5 P1 F3 92.7(10)
F5 P1 F6 88.3(10)
F3 P1 F6 179.0(9)
F5 P1 F2 179.1(9)
F3 P1 F2 88.0(8)
F6 P1 F2 91.0(8)
F5 P1 F1 90.0(9)
F3 P1 F1 93.3(7)
F6 P1 F1 86.9(7)
F2 P1 F1 89.3(7)
F5 P1 F4 89.2(9)
F3 P1 F4 86.0(7)
F6 P1 F4 93.7(8)
F2 P1 F4 91.5(8)
F1 P1 F4 178.9(8)
C9 C10 Se1 112.2(9)
C9 C10 H10A 109.2
Se1 C10 H10A 109.2
C9 C10 H10B 109.2
Se1 C10 H10B 109.2
H10A C10 H10B 107.9
N2 N3 C9 113.1(11)
N2 N3 Ir1 122.8(8)
C9 N3 Ir1 124.0(9)
N3 N2 N1 104.5(11)
C21 C20 C19 106.8(12)
C21 C20 C25 126.4(12)
C19 C20 C25 126.5(14)
C21 C20 Ir1 69.4(7)
C19 C20 Ir1 72.1(8)
C25 C20 Ir1 128.1(11)
C21 C17 C22 129.4(15)
C21 C17 C18 105.4(12)
C22 C17 C18 125.2(14)
C21 C17 Ir1 69.8(7)
C22 C17 Ir1 125.4(9)
C18 C17 Ir1 69.5(7)
C18 C19 C20 110.4(13)
C18 C19 C24 124.6(13)
C20 C19 C24 124.8(14)
C18 C19 Ir1 69.1(8)
C20 C19 Ir1 70.0(8)
C24 C19 Ir1 123.5(11)
N2 N1 C8 111.3(12)
N2 N1 C7 118.9(13)
C8 N1 C7 129.8(14)
C20 C21 C17 110.7(11)
C20 C21 C26 126.2(14)
C17 C21 C26 122.8(16)
C20 C21 Ir1 72.5(7)
C17 C21 Ir1 71.5(8)
C26 C21 Ir1 128.3(11)
C19 C18 C17 106.6(11)
C19 C18 C23 129.3(15)
C17 C18 C23 123.6(14)
C19 C18 Ir1 73.3(8)
C17 C18 Ir1 70.1(7)
C23 C18 Ir1 127.8(10)
C18 C23 H23A 109.5
C18 C23 H23B 109.5
H23A C23 H23B 109.5
C18 C23 H23C 109.5
H23A C23 H23C 109.5
H23B C23 H23C 109.5
C8 C9 N3 105.0(12)
C8 C9 C10 133.0(13)
N3 C9 C10 122.0(12)
C9 C8 N1 106.0(13)
C9 C8 H8 127.0
N1 C8 H8 127.0
C1 C6 C5 120.0(17)
C1 C6 C7 116.3(14)
C5 C6 C7 123.4(16)
C3 C2 C1 124.7(19)
C3 C2 H2 117.7
C1 C2 H2 117.7
C3 C4 C5 123.3(17)
C3 C4 H4 118.4
C5 C4 H4 118.4
N1 C7 C6 111.2(11)
N1 C7 H7A 109.4
C6 C7 H7A 109.4
N1 C7 H7B 109.4
C6 C7 H7B 109.4
H7A C7 H7B 108.0
C4 C3 C2 115.5(18)
C4 C3 H3 122.3
C2 C3 H3 122.3
C16 C11 C12 121.3(16)
C16 C11 Se1 116.0(14)
C12 C11 Se1 122.7(11)
C17 C22 H22A 109.5
C17 C22 H22B 109.5
H22A C22 H22B 109.5
C17 C22 H22C 109.5
H22A C22 H22C 109.5
H22B C22 H22C 109.5
C21 C26 H26A 109.5
C21 C26 H26B 109.5
H26A C26 H26B 109.5
C21 C26 H26C 109.5
H26A C26 H26C 109.5
H26B C26 H26C 109.5
C6 C1 C2 117.2(17)
C6 C1 H1 121.4
C2 C1 H1 121.4
C11 C16 C15 120.8(18)
C11 C16 H16 119.6
C15 C16 H16 119.6
C19 C24 H24A 109.5
C19 C24 H24B 109.5
H24A C24 H24B 109.5
C19 C24 H24C 109.5
H24A C24 H24C 109.5
H24B C24 H24C 109.5
C6 C5 C4 118.2(17)
C6 C5 H5 120.9
C4 C5 H5 120.9
C20 C25 H25A 109.5
C20 C25 H25B 109.5
H25A C25 H25B 109.5
C20 C25 H25C 109.5
H25A C25 H25C 109.5
H25B C25 H25C 109.5
C14 C15 C16 117.3(19)
C14 C15 H15 121.3
C16 C15 H15 121.3
C13 C12 C11 117.7(16)
C13 C12 H12 121.1
C11 C12 H12 121.1
C15 C14 C13 124(2)
C15 C14 H14 118.0
C13 C14 H14 118.0
C14 C13 C12 119(2)
C14 C13 H13 120.7
C12 C13 H13 120.7

loop_
_geom_bond_atom_site_label_1
_geom_bond_atom_site_label_2
_geom_bond_distance
Ir1 N3 2.094(10)
Ir1 C21 2.136(12)
Ir1 C18 2.150(12)
Ir1 C17 2.158(13)
Ir1 C20 2.176(13)
Ir1 C19 2.203(13)
Ir1 Cl1 2.399(4)
Ir1 Se1 2.4822(15)
Se1 C11 1.915(15)
Se1 C10 1.947(13)
P1 F5 1.519(15)
P1 F3 1.529(13)
P1 F6 1.535(12)
P1 F2 1.540(13)
P1 F1 1.546(11)
P1 F4 1.572(13)
C10 C9 1.444(19)
C10 H10A 0.9700
C10 H10B 0.9700
N3 N2 1.302(14)
N3 C9 1.351(16)
N2 N1 1.316(15)
C20 C21 1.41(2)
C20 C19 1.421(18)
C20 C25 1.47(2)
C17 C21 1.42(2)
C17 C22 1.46(2)
C17 C18 1.49(2)
C19 C18 1.40(2)
C19 C24 1.49(2)
N1 C8 1.364(18)
N1 C7 1.451(18)
C21 C26 1.490(19)
C18 C23 1.514(18)
C23 H23A 0.9600
C23 H23B 0.9600
C23 H23C 0.9600
C9 C8 1.34(2)
C8 H8 0.9300
C6 C1 1.36(2)
C6 C5 1.38(2)
C6 C7 1.52(2)
C2 C3 1.34(3)
C2 C1 1.39(3)
C2 H2 0.9300
C4 C3 1.34(3)
C4 C5 1.39(2)
C4 H4 0.9300
C7 H7A 0.9700
C7 H7B 0.9700
C3 H3 0.9300
C11 C16 1.36(2)
C11 C12 1.40(2)
C22 H22A 0.9600
C22 H22B 0.9600
C22 H22C 0.9600
C26 H26A 0.9600
C26 H26B 0.9600
C26 H26C 0.9600
C1 H1 0.9300
C16 C15 1.39(3)
C16 H16 0.9300
C24 H24A 0.9600
C24 H24B 0.9600
C24 H24C 0.9600
C5 H5 0.9300
C25 H25A 0.9600
C25 H25B 0.9600
C25 H25C 0.9600
C15 C14 1.35(3)
C15 H15 0.9300
C12 C13 1.39(2)
C12 H12 0.9300
C14 C13 1.37(3)
C14 H14 0.9300
C13 H13 0.9300

loop_
_geom_torsion_atom_site_label_1
_geom_torsion_atom_site_label_2
_geom_torsion_atom_site_label_3
_geom_torsion_atom_site_label_4
_geom_torsion
N3 Ir1 Se1 C11 -86.7(5)
C21 Ir1 Se1 C11 42.9(7)
C18 Ir1 Se1 C11 19.4(18)
C17 Ir1 Se1 C11 9.3(6)
C20 Ir1 Se1 C11 81.7(6)
C19 Ir1 Se1 C11 103.0(8)
Cl1 Ir1 Se1 C11 -173.5(5)
N3 Ir1 Se1 C10 14.6(5)
C21 Ir1 Se1 C10 144.3(7)
C18 Ir1 Se1 C10 120.7(18)
C17 Ir1 Se1 C10 110.6(6)
C20 Ir1 Se1 C10 -177.0(6)
C19 Ir1 Se1 C10 -155.7(7)
Cl1 Ir1 Se1 C10 -72.2(4)
C11 Se1 C10 C9 92.0(12)
Ir1 Se1 C10 C9 -19.1(11)
C21 Ir1 N3 N2 74.1(12)
C18 Ir1 N3 N2 5.8(12)
C17 Ir1 N3 N2 47.0(11)
C20 Ir1 N3 N2 38(2)
C19 Ir1 N3 N2 -16.5(14)
Cl1 Ir1 N3 N2 -108.7(10)
Se1 Ir1 N3 N2 171.8(11)
C21 Ir1 N3 C9 -109.8(12)
C18 Ir1 N3 C9 -178.1(11)
C17 Ir1 N3 C9 -136.9(12)
C20 Ir1 N3 C9 -145.9(16)
C19 Ir1 N3 C9 159.6(11)
Cl1 Ir1 N3 C9 67.4(11)
Se1 Ir1 N3 C9 -12.2(11)
C9 N3 N2 N1 2.5(16)
Ir1 N3 N2 N1 179.0(8)
N3 Ir1 C20 C21 46.6(18)
C18 Ir1 C20 C21 81.7(9)
C17 Ir1 C20 C21 36.8(8)
C19 Ir1 C20 C21 116.4(12)
Cl1 Ir1 C20 C21 -168.4(6)
Se1 Ir1 C20 C21 -84.3(7)
N3 Ir1 C20 C19 -69.8(19)
C21 Ir1 C20 C19 -116.4(12)
C18 Ir1 C20 C19 -34.7(8)
C17 Ir1 C20 C19 -79.6(9)
Cl1 Ir1 C20 C19 75.2(8)
Se1 Ir1 C20 C19 159.2(7)
N3 Ir1 C20 C25 167.4(14)
C21 Ir1 C20 C25 120.8(16)
C18 Ir1 C20 C25 -157.5(15)
C17 Ir1 C20 C25 157.6(15)
C19 Ir1 C20 C25 -122.8(17)
Cl1 Ir1 C20 C25 -47.6(14)
Se1 Ir1 C20 C25 36.5(14)
N3 Ir1 C17 C21 146.4(9)
C18 Ir1 C17 C21 -116.1(12)
C20 Ir1 C17 C21 -36.2(8)
C19 Ir1 C17 C21 -78.3(9)
Cl1 Ir1 C17 C21 -113.3(11)
Se1 Ir1 C17 C21 60.1(9)
N3 Ir1 C17 C22 21.7(14)
C21 Ir1 C17 C22 -124.7(18)
C18 Ir1 C17 C22 119.3(17)
C20 Ir1 C17 C22 -160.9(16)
C19 Ir1 C17 C22 157.0(15)
Cl1 Ir1 C17 C22 122.0(12)
Se1 Ir1 C17 C22 -64.5(14)
N3 Ir1 C17 C18 -97.6(8)
C21 Ir1 C17 C18 116.1(12)
C20 Ir1 C17 C18 79.8(8)
C19 Ir1 C17 C18 37.8(8)
Cl1 Ir1 C17 C18 2.7(13)
Se1 Ir1 C17 C18 176.2(7)
C21 C20 C19 C18 -3.8(16)
C25 C20 C19 C18 -178.0(14)
Ir1 C20 C19 C18 57.4(10)
C21 C20 C19 C24 -178.7(13)
C25 C20 C19 C24 7(2)
Ir1 C20 C19 C24 -117.6(15)
C21 C20 C19 Ir1 -61.1(9)
C25 C20 C19 Ir1 124.6(16)
N3 Ir1 C19 C18 37.3(11)
C21 Ir1 C19 C18 -84.1(9)
C17 Ir1 C19 C18 -40.6(8)
C20 Ir1 C19 C18 -122.3(12)
Cl1 Ir1 C19 C18 125.4(8)
Se1 Ir1 C19 C18 -156.3(6)
N3 Ir1 C19 C20 159.7(8)
C21 Ir1 C19 C20 38.3(8)
C18 Ir1 C19 C20 122.3(12)
C17 Ir1 C19 C20 81.7(9)
Cl1 Ir1 C19 C20 -112.2(8)
Se1 Ir1 C19 C20 -34.0(11)
N3 Ir1 C19 C24 -81.1(14)
C21 Ir1 C19 C24 157.5(15)
C18 Ir1 C19 C24 -118.5(16)
C17 Ir1 C19 C24 -159.1(14)
C20 Ir1 C19 C24 119.2(16)
Cl1 Ir1 C19 C24 7.0(12)
Se1 Ir1 C19 C24 85.2(13)
N3 N2 N1 C8 -1.5(16)
N3 N2 N1 C7 177.0(12)
C19 C20 C21 C17 1.3(17)
C25 C20 C21 C17 175.5(14)
Ir1 C20 C21 C17 -61.6(10)
C19 C20 C21 C26 -172.0(13)
C25 C20 C21 C26 2(2)
Ir1 C20 C21 C26 125.1(15)
C19 C20 C21 Ir1 62.9(10)
C25 C20 C21 Ir1 -122.9(15)
C22 C17 C21 C20 -178.0(13)
C18 C17 C21 C20 1.5(16)
Ir1 C17 C21 C20 62.2(10)
C22 C17 C21 C26 -4(2)
C18 C17 C21 C26 175.0(13)
Ir1 C17 C21 C26 -124.2(14)
C22 C17 C21 Ir1 119.7(15)
C18 C17 C21 Ir1 -60.8(9)
N3 Ir1 C21 C20 -165.5(7)
C18 Ir1 C21 C20 -79.9(9)
C17 Ir1 C21 C20 -119.7(11)
C19 Ir1 C21 C20 -38.1(7)
Cl1 Ir1 C21 C20 19.2(10)
Se1 Ir1 C21 C20 106.3(6)
N3 Ir1 C21 C17 -45.8(10)
C18 Ir1 C21 C17 39.8(8)
C20 Ir1 C21 C17 119.7(11)
C19 Ir1 C21 C17 81.7(9)
Cl1 Ir1 C21 C17 138.9(7)
Se1 Ir1 C21 C17 -134.0(7)
N3 Ir1 C21 C26 71.9(17)
C18 Ir1 C21 C26 157.4(19)
C17 Ir1 C21 C26 118(2)
C20 Ir1 C21 C26 -122.6(19)
C19 Ir1 C21 C26 -160.7(19)
Cl1 Ir1 C21 C26 -103.4(17)
Se1 Ir1 C21 C26 -16.3(17)
C20 C19 C18 C17 4.7(15)
C24 C19 C18 C17 179.6(13)
Ir1 C19 C18 C17 62.6(9)
C20 C19 C18 C23 176.6(14)
C24 C19 C18 C23 -8(2)
Ir1 C19 C18 C23 -125.5(15)
C20 C19 C18 Ir1 -57.9(10)
C24 C19 C18 Ir1 117.1(14)
C21 C17 C18 C19 -3.7(15)
C22 C17 C18 C19 175.8(12)
Ir1 C17 C18 C19 -64.7(9)
C21 C17 C18 C23 -176.2(13)
C22 C17 C18 C23 3(2)
Ir1 C17 C18 C23 122.8(14)
C21 C17 C18 Ir1 61.0(9)
C22 C17 C18 Ir1 -119.5(13)
N3 Ir1 C18 C19 -153.9(8)
C21 Ir1 C18 C19 77.1(9)
C17 Ir1 C18 C19 115.3(11)
C20 Ir1 C18 C19 35.0(8)
Cl1 Ir1 C18 C19 -63.5(8)
Se1 Ir1 C18 C19 102.6(19)
N3 Ir1 C18 C17 90.8(8)
C21 Ir1 C18 C17 -38.2(8)
C20 Ir1 C18 C17 -80.3(8)
C19 Ir1 C18 C17 -115.3(11)
Cl1 Ir1 C18 C17 -178.8(6)
Se1 Ir1 C18 C17 -13(2)
N3 Ir1 C18 C23 -26.8(16)
C21 Ir1 C18 C23 -155.8(17)
C17 Ir1 C18 C23 -117.6(18)
C20 Ir1 C18 C23 162.1(17)
C19 Ir1 C18 C23 127.1(19)
Cl1 Ir1 C18 C23 63.6(16)
Se1 Ir1 C18 C23 -130.3(14)
N2 N3 C9 C8 -2.6(17)
Ir1 N3 C9 C8 -179.0(9)
N2 N3 C9 C10 177.7(14)
Ir1 N3 C9 C10 1(2)
Se1 C10 C9 C8 -165.1(15)
Se1 C10 C9 N3 14.6(19)
N3 C9 C8 N1 1.5(17)
C10 C9 C8 N1 -178.9(16)
N2 N1 C8 C9 0.0(18)
C7 N1 C8 C9 -178.3(15)
N2 N1 C7 C6 -83.6(17)
C8 N1 C7 C6 94.6(19)
C1 C6 C7 N1 138.4(14)
C5 C6 C7 N1 -49(2)
C5 C4 C3 C2 -13(3)
C1 C2 C3 C4 8(3)
C10 Se1 C11 C16 135.4(12)
Ir1 Se1 C11 C16 -124.4(12)
C10 Se1 C11 C12 -43.6(14)
Ir1 Se1 C11 C12 56.7(14)
C5 C6 C1 C2 2(2)
C7 C6 C1 C2 175.2(14)
C3 C2 C1 C6 -3(3)
C12 C11 C16 C15 -5(3)
Se1 C11 C16 C15 176.2(13)
C1 C6 C5 C4 -6(2)
C7 C6 C5 C4 -178.7(14)
C3 C4 C5 C6 12(3)
C11 C16 C15 C14 5(3)
C16 C11 C12 C13 1(3)
Se1 C11 C12 C13 -179.7(13)
C16 C15 C14 C13 -2(3)
C15 C14 C13 C12 -1(3)
C11 C12 C13 C14 2(3)
